data_7714829
loop_
_publ_author_name
'Alvarado-Castillo, Miguel A'
'Cort&#xe9;s-Mendoza, Salvador'
'Barquera-Lozada, Jos&#xe9; E'
'Delgado, Francisco'
'Toscano, Ruben A.'
'Ortega-Alfaro, M Carmen'
'L&#xf3;pez-Cort&#xe9;s, Jos&#xe9; G'

_publ_section_title
;
 Well-defined Cu(I) complexes based on [N,P]-pyrrole ligands catalyzed a
 highly endoselective 1,3-dipolar cycloaddition.
;
_journal_issue 5
_journal_name_full 'Dalton transactions (Cambridge, England : 2003)'
_journal_page_first 2231
_journal_page_last 2241
_journal_paper_doi 10.1039/d3dt03692h
_journal_volume 53
_journal_year 2024
_chemical_formula_moiety 'C36 H38 Br2 Cu2 N4 P2'
_chemical_formula_sum 'C36 H38 Br2 Cu2 N4 P2'
_chemical_formula_weight 875.54
_space_group_crystal_system triclinic
_space_group_IT_number 2
_space_group_name_Hall '-P 1'
_space_group_name_H-M_alt 'P -1'
_atom_sites_solution_hydrogens geom
_atom_sites_solution_primary direct
_atom_sites_solution_secondary difmap
_audit_creation_method SHELXL-2019/3
_audit_update_record
;
2023-09-18 deposited with the CCDC.	2023-12-21 downloaded from the CCDC.
;
_cell_angle_alpha 94.751(12)
_cell_angle_beta 105.422(11)
_cell_angle_gamma 99.772(12)
_cell_formula_units_Z 1
_cell_length_a 8.817(3)
_cell_length_b 9.727(3)
_cell_length_c 12.564(4)
_cell_measurement_reflns_used 9762
_cell_measurement_temperature 298(2)
_cell_measurement_theta_max 29.46
_cell_measurement_theta_min 2.45
_cell_volume 1014.3(6)
_computing_cell_refinement 'APEX3 v2019.1-0(Bruker, 2019)'
_computing_data_collection 'APEX3 v2019.1-0(Bruker, 2019)'
_computing_data_reduction 'SAINT V8.40A (Bruker, 2014)'
_computing_molecular_graphics 'SHELXLe (H\"ubschle et al, 2011)'
_computing_publication_material 'CIFTAB V 2013/2 (Sheldrick, 2013)'
_computing_structure_refinement 'SHELXL-2019/3 (Sheldrick, 2015)'
_computing_structure_solution 'SHELXS-2012 (Bruker, 2013)'
_diffrn_ambient_temperature 298(2)
_diffrn_detector_area_resol_mean 52.0833
_diffrn_measured_fraction_theta_full 0.998
_diffrn_measured_fraction_theta_max 0.998
_diffrn_measurement_device_type 'Bruker D8 Venture \k geometry diffractometer 208039-1'
_diffrn_measurement_method '\f and \w-scans'
_diffrn_radiation_monochromator 'Helios multilayer mirror'
_diffrn_radiation_type MoK\a
_diffrn_radiation_wavelength 0.71073
_diffrn_reflns_av_R_equivalents 0.0655
_diffrn_reflns_av_unetI/netI 0.0470
_diffrn_reflns_Laue_measured_fraction_full 0.998
_diffrn_reflns_Laue_measured_fraction_max 0.998
_diffrn_reflns_limit_h_max 11
_diffrn_reflns_limit_h_min -11
_diffrn_reflns_limit_k_max 12
_diffrn_reflns_limit_k_min -12
_diffrn_reflns_limit_l_max 16
_diffrn_reflns_limit_l_min -16
_diffrn_reflns_number 25914
_diffrn_reflns_point_group_measured_fraction_full 0.998
_diffrn_reflns_point_group_measured_fraction_max 0.998
_diffrn_reflns_theta_full 25.242
_diffrn_reflns_theta_max 27.878
_diffrn_reflns_theta_min 2.446
_diffrn_source 'micro-focus X-ray source'
_exptl_absorpt_coefficient_mu 3.125
_exptl_absorpt_correction_T_max 0.7460
_exptl_absorpt_correction_T_min 0.4091
_exptl_absorpt_correction_type multi-scan
_exptl_absorpt_process_details '(Sheldrick, 2012)'
_exptl_crystal_colour colourless
_exptl_crystal_density_diffrn 1.433
_exptl_crystal_description prism
_exptl_crystal_F_000 440
_exptl_crystal_size_max 0.414
_exptl_crystal_size_mid 0.382
_exptl_crystal_size_min 0.222
_refine_diff_density_max 0.474
_refine_diff_density_min -0.600
_refine_diff_density_rms 0.059
_refine_ls_extinction_method none
_refine_ls_goodness_of_fit_ref 1.029
_refine_ls_hydrogen_treatment constr
_refine_ls_matrix_type full
_refine_ls_number_parameters 210
_refine_ls_number_reflns 4839
_refine_ls_number_restraints 0
_refine_ls_restrained_S_all 1.029
_refine_ls_R_factor_all 0.0679
_refine_ls_R_factor_gt 0.0368
_refine_ls_shift/su_max 0.001
_refine_ls_shift/su_mean 0.000
_refine_ls_structure_factor_coef Fsqd
_refine_ls_weighting_details 'w=1/[\s^2^(Fo^2^)+(0.0277P)^2^+0.3496P] where P=(Fo^2^+2Fc^2^)/3'
_refine_ls_weighting_scheme calc
_refine_ls_wR_factor_gt 0.0760
_refine_ls_wR_factor_ref 0.0864
_reflns_Friedel_coverage 0.000
_reflns_number_gt 3210
_reflns_number_total 4839
_reflns_threshold_expression 'I > 2\s(I)'
_cod_data_source_file d3dt03692h2.cif
_cod_data_source_block Compound_4a
_cod_depositor_comments 'Adding full bibliography for 7714829--7714832.cif.'
_cod_database_code 7714829
_shelx_shelxl_version_number 2019/3
_shelx_space_group_comment
;
The symmetry employed for this shelxl refinement is uniquely defined
by the following loop, which should always be used as a source of
symmetry information in preference to the above space-group names.
They are only intended as comments.
;
_shelx_estimated_absorpt_t_min 0.358
_shelx_estimated_absorpt_t_max 0.544
_platon_squeeze_void_probe_radius 1.20

loop_
_space_group_symop_operation_xyz
'x, y, z'
'-x, -y, -z'

loop_
_atom_site_label
_atom_site_type_symbol
_atom_site_fract_x
_atom_site_fract_y
_atom_site_fract_z
_atom_site_U_iso_or_equiv
_atom_site_adp_type
_atom_site_occupancy
_atom_site_site_symmetry_order
_atom_site_calc_flag
_atom_site_refinement_flags_posn
_atom_site_refinement_flags_adp
_atom_site_refinement_flags_occupancy
_atom_site_disorder_assembly
_atom_site_disorder_group
Br1 Br 0.36701(4) 0.94077(4) 0.59937(3) 0.07623(14) Uani 1 1 d . . . . .
Cu1 Cu 0.40979(5) 0.88440(4) 0.41826(3) 0.06010(13) Uani 1 1 d . . . . .
P1 P 0.31814(7) 0.68423(6) 0.30745(5) 0.03585(15) Uani 1 1 d . . . . .
N1 N 0.1183(3) 0.8468(2) 0.19056(17) 0.0452(5) Uani 1 1 d . . . . .
N2 N 0.1572(3) 0.9428(2) 0.29012(19) 0.0531(6) Uani 1 1 d . . . . .
C2 C 0.1812(3) 0.7274(2) 0.1858(2) 0.0384(5) Uani 1 1 d . . . . .
C3 C 0.1171(3) 0.6612(3) 0.0776(2) 0.0511(7) Uani 1 1 d . . . . .
H3 H 0.138759 0.577694 0.049113 0.061 Uiso 1 1 calc R U . . .
C4 C 0.0135(4) 0.7411(4) 0.0178(2) 0.0641(8) Uani 1 1 d . . . . .
H4 H -0.045458 0.720090 -0.056871 0.077 Uiso 1 1 calc R U . . .
C5 C 0.0154(4) 0.8548(3) 0.0891(2) 0.0609(8) Uani 1 1 d . . . . .
H5 H -0.042732 0.925414 0.072160 0.073 Uiso 1 1 calc R U . . .
C6 C 0.0182(4) 0.9295(4) 0.3364(3) 0.0782(10) Uani 1 1 d . . . . .
H6A H -0.069280 0.958595 0.285838 0.117 Uiso 1 1 calc R U . . .
H6B H 0.048076 0.988107 0.406940 0.117 Uiso 1 1 calc R U . . .
H6C H -0.014210 0.833248 0.346300 0.117 Uiso 1 1 calc R U . . .
C7 C 0.2067(5) 1.0883(3) 0.2682(3) 0.0831(11) Uani 1 1 d . . . . .
H7A H 0.287940 1.091053 0.230040 0.125 Uiso 1 1 calc R U . . .
H7B H 0.248783 1.149846 0.337542 0.125 Uiso 1 1 calc R U . . .
H7C H 0.115516 1.118412 0.222760 0.125 Uiso 1 1 calc R U . . .
C8 C 0.2005(3) 0.5443(2) 0.35699(19) 0.0352(5) Uani 1 1 d . . . . .
C9 C 0.2662(3) 0.5123(3) 0.4644(2) 0.0504(7) Uani 1 1 d . . . . .
H9 H 0.364764 0.564344 0.508235 0.060 Uiso 1 1 calc R U . . .
C10 C 0.1860(4) 0.4041(3) 0.5059(2) 0.0602(8) Uani 1 1 d . . . . .
H10 H 0.232242 0.382158 0.576362 0.072 Uiso 1 1 calc R U . . .
C11 C 0.0378(4) 0.3287(3) 0.4431(3) 0.0571(7) Uani 1 1 d . . . . .
H11 H -0.016626 0.256542 0.471252 0.068 Uiso 1 1 calc R U . . .
C12 C -0.0290(3) 0.3611(3) 0.3387(3) 0.0559(7) Uani 1 1 d . . . . .
H12 H -0.129409 0.310871 0.296440 0.067 Uiso 1 1 calc R U . . .
C13 C 0.0513(3) 0.4672(3) 0.2958(2) 0.0463(6) Uani 1 1 d . . . . .
H13 H 0.004507 0.487195 0.224801 0.056 Uiso 1 1 calc R U . . .
C14 C 0.4427(3) 0.5924(3) 0.2421(2) 0.0395(6) Uani 1 1 d . . . . .
C15 C 0.4277(4) 0.4486(3) 0.2296(3) 0.0619(8) Uani 1 1 d . . . . .
H15 H 0.352327 0.393337 0.255905 0.074 Uiso 1 1 calc R U . . .
C16 C 0.5239(4) 0.3853(4) 0.1780(3) 0.0798(11) Uani 1 1 d . . . . .
H16 H 0.513002 0.287944 0.170629 0.096 Uiso 1 1 calc R U . . .
C17 C 0.6336(4) 0.4635(4) 0.1382(3) 0.0699(9) Uani 1 1 d . . . . .
H17 H 0.695624 0.419686 0.102071 0.084 Uiso 1 1 calc R U . . .
C18 C 0.6530(4) 0.6068(4) 0.1512(3) 0.0727(9) Uani 1 1 d . . . . .
H18 H 0.728603 0.660802 0.124321 0.087 Uiso 1 1 calc R U . . .
C19 C 0.5594(4) 0.6722(3) 0.2049(3) 0.0587(8) Uani 1 1 d . . . . .
H19 H 0.575338 0.769896 0.215772 0.070 Uiso 1 1 calc R U . . .

loop_
_atom_site_aniso_label
_atom_site_aniso_U_11
_atom_site_aniso_U_22
_atom_site_aniso_U_33
_atom_site_aniso_U_23
_atom_site_aniso_U_13
_atom_site_aniso_U_12
Br1 0.0783(2) 0.0756(2) 0.0635(2) -0.01862(17) 0.03924(18) -0.03241(18)
Cu1 0.0693(3) 0.0449(2) 0.0562(2) -0.01251(16) 0.02212(18) -0.01296(17)
P1 0.0365(3) 0.0308(3) 0.0375(3) 0.0017(3) 0.0095(3) 0.0024(3)
N1 0.0545(14) 0.0414(12) 0.0454(12) 0.0121(10) 0.0188(11) 0.0148(10)
N2 0.0712(16) 0.0391(12) 0.0587(14) 0.0093(11) 0.0298(12) 0.0185(11)
C2 0.0409(14) 0.0338(13) 0.0422(14) 0.0086(11) 0.0132(11) 0.0077(11)
C3 0.0592(18) 0.0503(16) 0.0414(15) 0.0061(12) 0.0091(13) 0.0125(14)
C4 0.068(2) 0.079(2) 0.0420(16) 0.0183(16) 0.0062(14) 0.0144(17)
C5 0.065(2) 0.069(2) 0.0584(19) 0.0299(16) 0.0175(16) 0.0312(17)
C6 0.086(3) 0.093(3) 0.076(2) 0.015(2) 0.045(2) 0.036(2)
C7 0.117(3) 0.0385(17) 0.103(3) 0.0142(18) 0.043(2) 0.0195(18)
C8 0.0350(13) 0.0337(12) 0.0378(13) 0.0024(10) 0.0124(10) 0.0071(10)
C9 0.0470(16) 0.0546(17) 0.0444(15) 0.0084(13) 0.0072(13) 0.0054(13)
C10 0.070(2) 0.0649(19) 0.0503(17) 0.0241(15) 0.0194(16) 0.0145(17)
C11 0.064(2) 0.0469(16) 0.070(2) 0.0201(15) 0.0317(16) 0.0117(15)
C12 0.0449(16) 0.0479(16) 0.072(2) 0.0095(14) 0.0177(15) -0.0017(13)
C13 0.0419(15) 0.0457(15) 0.0483(15) 0.0122(12) 0.0094(12) 0.0036(12)
C14 0.0334(13) 0.0439(14) 0.0394(13) 0.0046(11) 0.0076(11) 0.0075(11)
C15 0.0581(19) 0.0476(17) 0.088(2) 0.0026(15) 0.0372(17) 0.0093(14)
C16 0.078(2) 0.061(2) 0.114(3) -0.005(2) 0.051(2) 0.0219(18)
C17 0.058(2) 0.094(3) 0.065(2) 0.0014(19) 0.0236(16) 0.0295(19)
C18 0.055(2) 0.103(3) 0.072(2) 0.024(2) 0.0359(17) 0.0155(19)
C19 0.0581(18) 0.0553(18) 0.070(2) 0.0155(15) 0.0306(16) 0.0095(15)

loop_
_atom_type_symbol
_atom_type_description
_atom_type_scat_dispersion_real
_atom_type_scat_dispersion_imag
_atom_type_scat_source
C C 0.0033 0.0016 'International Tables Vol C Tables 4.2.6.8 and 6.1.1.4'
H H 0.0000 0.0000 'International Tables Vol C Tables 4.2.6.8 and 6.1.1.4'
N N 0.0061 0.0033 'International Tables Vol C Tables 4.2.6.8 and 6.1.1.4'
P P 0.1023 0.0942 'International Tables Vol C Tables 4.2.6.8 and 6.1.1.4'
Cu Cu 0.3201 1.2651 'International Tables Vol C Tables 4.2.6.8 and 6.1.1.4'
Br Br -0.2901 2.4595 'International Tables Vol C Tables 4.2.6.8 and 6.1.1.4'

loop_
_geom_angle_atom_site_label_1
_geom_angle_atom_site_label_2
_geom_angle_atom_site_label_3
_geom_angle
_geom_angle_site_symmetry_1
_geom_angle_site_symmetry_3
_geom_angle_publ_flag
Cu1 Br1 Cu1 71.28(2) . 2_676 ?
P1 Cu1 Br1 126.82(3) . . ?
P1 Cu1 Br1 122.39(3) . 2_676 ?
Br1 Cu1 Br1 108.72(2) . 2_676 ?
P1 Cu1 N2 80.63(6) . . ?
Br1 Cu1 N2 100.31(6) . . ?
Br1 Cu1 N2 105.38(6) 2_676 . ?
P1 Cu1 Cu1 166.86(3) . 2_676 ?
Br1 Cu1 Cu1 54.46(2) . 2_676 ?
Br1 Cu1 Cu1 54.26(2) 2_676 2_676 ?
N2 Cu1 Cu1 112.42(6) . 2_676 ?
C2 P1 C8 105.70(11) . . ?
C2 P1 C14 100.56(11) . . ?
C8 P1 C14 103.72(11) . . ?
C2 P1 Cu1 104.20(8) . . ?
C8 P1 Cu1 116.57(8) . . ?
C14 P1 Cu1 123.67(8) . . ?
C5 N1 C2 110.3(2) . . ?
C5 N1 N2 127.4(2) . . ?
C2 N1 N2 122.3(2) . . ?
N1 N2 C7 110.3(2) . . ?
N1 N2 C6 109.7(2) . . ?
C7 N2 C6 111.5(2) . . ?
N1 N2 Cu1 105.55(14) . . ?
C7 N2 Cu1 105.2(2) . . ?
C6 N2 Cu1 114.38(19) . . ?
N1 C2 C3 106.0(2) . . ?
N1 C2 P1 121.09(18) . . ?
C3 C2 P1 132.9(2) . . ?
C2 C3 C4 108.5(2) . . ?
C2 C3 H3 125.7 . . ?
C4 C3 H3 125.7 . . ?
C5 C4 C3 107.4(3) . . ?
C5 C4 H4 126.3 . . ?
C3 C4 H4 126.3 . . ?
C4 C5 N1 107.7(2) . . ?
C4 C5 H5 126.1 . . ?
N1 C5 H5 126.1 . . ?
N2 C6 H6A 109.5 . . ?
N2 C6 H6B 109.5 . . ?
H6A C6 H6B 109.5 . . ?
N2 C6 H6C 109.5 . . ?
H6A C6 H6C 109.5 . . ?
H6B C6 H6C 109.5 . . ?
N2 C7 H7A 109.5 . . ?
N2 C7 H7B 109.5 . . ?
H7A C7 H7B 109.5 . . ?
N2 C7 H7C 109.5 . . ?
H7A C7 H7C 109.5 . . ?
H7B C7 H7C 109.5 . . ?
C13 C8 C9 117.8(2) . . ?
C13 C8 P1 124.51(19) . . ?
C9 C8 P1 117.65(19) . . ?
C10 C9 C8 120.7(3) . . ?
C10 C9 H9 119.6 . . ?
C8 C9 H9 119.6 . . ?
C11 C10 C9 120.2(3) . . ?
C11 C10 H10 119.9 . . ?
C9 C10 H10 119.9 . . ?
C12 C11 C10 119.5(3) . . ?
C12 C11 H11 120.3 . . ?
C10 C11 H11 120.3 . . ?
C11 C12 C13 120.7(3) . . ?
C11 C12 H12 119.6 . . ?
C13 C12 H12 119.6 . . ?
C12 C13 C8 121.0(3) . . ?
C12 C13 H13 119.5 . . ?
C8 C13 H13 119.5 . . ?
C15 C14 C19 118.3(2) . . ?
C15 C14 P1 123.2(2) . . ?
C19 C14 P1 118.4(2) . . ?
C14 C15 C16 120.5(3) . . ?
C14 C15 H15 119.8 . . ?
C16 C15 H15 119.8 . . ?
C17 C16 C15 120.9(3) . . ?
C17 C16 H16 119.6 . . ?
C15 C16 H16 119.6 . . ?
C16 C17 C18 119.8(3) . . ?
C16 C17 H17 120.1 . . ?
C18 C17 H17 120.1 . . ?
C17 C18 C19 120.0(3) . . ?
C17 C18 H18 120.0 . . ?
C19 C18 H18 120.0 . . ?
C14 C19 C18 120.4(3) . . ?
C14 C19 H19 119.8 . . ?
C18 C19 H19 119.8 . . ?

loop_
_geom_bond_atom_site_label_1
_geom_bond_atom_site_label_2
_geom_bond_distance
_geom_bond_site_symmetry_2
_geom_bond_publ_flag
Br1 Cu1 2.4374(9) . ?
Br1 Cu1 2.4437(8) 2_676 ?
Cu1 P1 2.1910(9) . ?
Cu1 N2 2.559(2) . ?
Cu1 Cu1 2.8441(10) 2_676 ?
P1 C2 1.808(3) . ?
P1 C8 1.822(2) . ?
P1 C14 1.836(2) . ?
N1 C5 1.371(3) . ?
N1 C2 1.373(3) . ?
N1 N2 1.422(3) . ?
N2 C7 1.480(4) . ?
N2 C6 1.481(4) . ?
C2 C3 1.380(4) . ?
C3 C4 1.406(4) . ?
C3 H3 0.9300 . ?
C4 C5 1.360(4) . ?
C4 H4 0.9300 . ?
C5 H5 0.9300 . ?
C6 H6A 0.9600 . ?
C6 H6B 0.9600 . ?
C6 H6C 0.9600 . ?
C7 H7A 0.9600 . ?
C7 H7B 0.9600 . ?
C7 H7C 0.9600 . ?
C8 C13 1.384(3) . ?
C8 C9 1.404(3) . ?
C9 C10 1.383(4) . ?
C9 H9 0.9300 . ?
C10 C11 1.377(4) . ?
C10 H10 0.9300 . ?
C11 C12 1.374(4) . ?
C11 H11 0.9300 . ?
C12 C13 1.380(4) . ?
C12 H12 0.9300 . ?
C13 H13 0.9300 . ?
C14 C15 1.374(4) . ?
C14 C19 1.387(4) . ?
C15 C16 1.387(4) . ?
C15 H15 0.9300 . ?
C16 C17 1.354(5) . ?
C16 H16 0.9300 . ?
C17 C18 1.367(5) . ?
C17 H17 0.9300 . ?
C18 C19 1.393(4) . ?
C18 H18 0.9300 . ?
C19 H19 0.9300 . ?

loop_
_geom_torsion_atom_site_label_1
_geom_torsion_atom_site_label_2
_geom_torsion_atom_site_label_3
_geom_torsion_atom_site_label_4
_geom_torsion
_geom_torsion_site_symmetry_1
_geom_torsion_site_symmetry_2
_geom_torsion_site_symmetry_3
_geom_torsion_site_symmetry_4
_geom_torsion_publ_flag
C5 N1 N2 C7 -51.6(4) . . . . ?
C2 N1 N2 C7 129.7(3) . . . . ?
C5 N1 N2 C6 71.5(3) . . . . ?
C2 N1 N2 C6 -107.2(3) . . . . ?
C5 N1 N2 Cu1 -164.8(2) . . . . ?
C2 N1 N2 Cu1 16.5(3) . . . . ?
C5 N1 C2 C3 1.0(3) . . . . ?
N2 N1 C2 C3 179.9(2) . . . . ?
C5 N1 C2 P1 -178.6(2) . . . . ?
N2 N1 C2 P1 0.3(3) . . . . ?
C8 P1 C2 N1 103.6(2) . . . . ?
C14 P1 C2 N1 -148.7(2) . . . . ?
Cu1 P1 C2 N1 -19.7(2) . . . . ?
C8 P1 C2 C3 -75.8(3) . . . . ?
C14 P1 C2 C3 31.9(3) . . . . ?
Cu1 P1 C2 C3 160.8(3) . . . . ?
N1 C2 C3 C4 -0.7(3) . . . . ?
P1 C2 C3 C4 178.8(2) . . . . ?
C2 C3 C4 C5 0.2(4) . . . . ?
C3 C4 C5 N1 0.5(4) . . . . ?
C2 N1 C5 C4 -0.9(3) . . . . ?
N2 N1 C5 C4 -179.7(3) . . . . ?
C2 P1 C8 C13 14.4(2) . . . . ?
C14 P1 C8 C13 -90.9(2) . . . . ?
Cu1 P1 C8 C13 129.61(19) . . . . ?
C2 P1 C8 C9 -165.85(19) . . . . ?
C14 P1 C8 C9 88.8(2) . . . . ?
Cu1 P1 C8 C9 -50.7(2) . . . . ?
C13 C8 C9 C10 2.0(4) . . . . ?
P1 C8 C9 C10 -177.8(2) . . . . ?
C8 C9 C10 C11 -1.9(4) . . . . ?
C9 C10 C11 C12 0.6(4) . . . . ?
C10 C11 C12 C13 0.5(4) . . . . ?
C11 C12 C13 C8 -0.4(4) . . . . ?
C9 C8 C13 C12 -0.8(4) . . . . ?
P1 C8 C13 C12 178.87(19) . . . . ?
C2 P1 C14 C15 -103.9(2) . . . . ?
C8 P1 C14 C15 5.3(3) . . . . ?
Cu1 P1 C14 C15 141.0(2) . . . . ?
C2 P1 C14 C19 77.1(2) . . . . ?
C8 P1 C14 C19 -173.7(2) . . . . ?
Cu1 P1 C14 C19 -38.0(2) . . . . ?
C19 C14 C15 C16 -1.9(5) . . . . ?
P1 C14 C15 C16 179.1(3) . . . . ?
C14 C15 C16 C17 -0.5(6) . . . . ?
C15 C16 C17 C18 1.6(6) . . . . ?
C16 C17 C18 C19 -0.3(5) . . . . ?
C15 C14 C19 C18 3.2(4) . . . . ?
P1 C14 C19 C18 -177.7(2) . . . . ?
C17 C18 C19 C14 -2.1(5) . . . . ?

loop_
_platon_squeeze_void_nr
_platon_squeeze_void_average_x
_platon_squeeze_void_average_y
_platon_squeeze_void_average_z
_platon_squeeze_void_volume
_platon_squeeze_void_count_electrons
_platon_squeeze_void_content
1 0.500 1.000 1.000 121 42 ' '
